data_1543341
loop_
_publ_author_name
'Zhang, Xingjie'
'Xie, Xin'
'Liu, Yuanhong'

_publ_section_title
;
 Nickel-catalyzed cyclization of alkyne-nitriles with organoboronic acids
 involving anti-carbometalation of alkynes
;
_journal_issue 9
_journal_name_full 'Chem. Sci.'
_journal_page_first 5815
_journal_paper_doi 10.1039/C6SC01191H
_journal_volume 7
_journal_year 2016
_chemical_formula_moiety 'C32 H43 N2 Ni O2'
_chemical_formula_sum 'C32 H43 N2 Ni O2'
_chemical_formula_weight 546.39
_chemical_name_systematic
;
 ?
;
_space_group_crystal_system orthorhombic
_space_group_IT_number 62
_space_group_name_Hall '-P 2ac 2n'
_space_group_name_H-M_alt 'P n m a'
_symmetry_space_group_name_Hall '-P 2ac 2n'
_symmetry_space_group_name_H-M 'P n m a'
_atom_sites_solution_hydrogens geom
_audit_creation_date 2015-10-10
_audit_creation_method
;
Olex2 1.2
(compiled 2015.09.30 svn.r3233 for OlexSys, GUI svn.r5103)
;
_audit_update_record
;
2015-12-04 deposited with the CCDC.
2016-05-19 downloaded from the CCDC.
;
_cell_angle_alpha 90
_cell_angle_beta 90
_cell_angle_gamma 90
_cell_formula_units_Z 4
_cell_length_a 16.297(6)
_cell_length_b 17.312(7)
_cell_length_c 10.642(5)
_cell_measurement_reflns_used 4082
_cell_measurement_temperature 130
_cell_measurement_theta_max 25.71
_cell_measurement_theta_min 2.25
_cell_volume 3002(2)
_computing_cell_refinement 'SAINT v7.68A (Bruker, 2009)'
_computing_data_reduction 'SAINT v7.68A (Bruker, 2009)'
_computing_molecular_graphics 'Olex2 (Dolomanov et al., 2009)'
_computing_publication_material 'Olex2 (Dolomanov et al., 2009)'
_computing_structure_refinement 'XL (Sheldrick, 2008)'
_computing_structure_solution 'SIR2004 (Burla et al., 2007)'
_diffrn_ambient_temperature 130
_diffrn_measured_fraction_theta_full 0.971
_diffrn_measured_fraction_theta_max 0.977
_diffrn_measurement_device_type 'Bruker APEX-II CCD'
_diffrn_measurement_method '\f and \w scans'
_diffrn_radiation_monochromator graphite
_diffrn_radiation_type MoK\a
_diffrn_radiation_wavelength 0.71073
_diffrn_reflns_av_R_equivalents 0.0834
_diffrn_reflns_av_unetI/netI 0.0616
_diffrn_reflns_Laue_measured_fraction_full 0.971
_diffrn_reflns_Laue_measured_fraction_max 0.977
_diffrn_reflns_limit_h_max 23
_diffrn_reflns_limit_h_min -21
_diffrn_reflns_limit_k_max 24
_diffrn_reflns_limit_k_min -24
_diffrn_reflns_limit_l_max 15
_diffrn_reflns_limit_l_min -14
_diffrn_reflns_number 26972
_diffrn_reflns_point_group_measured_fraction_full 0.971
_diffrn_reflns_point_group_measured_fraction_max 0.977
_diffrn_reflns_theta_full 26.000
_diffrn_reflns_theta_max 30.534
_diffrn_reflns_theta_min 2.286
_diffrn_standards_number 0
_exptl_absorpt_coefficient_mu 0.675
_exptl_absorpt_correction_T_max 0.7461
_exptl_absorpt_correction_T_min 0.6578
_exptl_absorpt_correction_type multi-scan
_exptl_absorpt_process_details
;
SADABS-2008/1 (Bruker,2008) was used for absorption correction.
wR2(int) was 0.1163 before and 0.0611 after correction.
The Ratio of minimum to maximum transmission is 0.8817.
The \l/2 correction factor is 0.0015.
;
_exptl_crystal_colour yellow
_exptl_crystal_density_diffrn 1.209
_exptl_crystal_description block
_exptl_crystal_F_000 1172
_exptl_crystal_size_max 0.3
_exptl_crystal_size_mid 0.28
_exptl_crystal_size_min 0.25
_refine_diff_density_max 0.875
_refine_diff_density_min -1.085
_refine_diff_density_rms 0.161
_refine_ls_extinction_method none
_refine_ls_goodness_of_fit_ref 1.018
_refine_ls_hydrogen_treatment constr
_refine_ls_matrix_type full
_refine_ls_number_parameters 187
_refine_ls_number_reflns 4622
_refine_ls_number_restraints 0
_refine_ls_restrained_S_all 1.018
_refine_ls_R_factor_all 0.1034
_refine_ls_R_factor_gt 0.0679
_refine_ls_shift/su_max 0.000
_refine_ls_shift/su_mean 0.000
_refine_ls_structure_factor_coef Fsqd
_refine_ls_weighting_details 'w=1/[\s^2^(Fo^2^)+(0.1428P)^2^] where P=(Fo^2^+2Fc^2^)/3'
_refine_ls_weighting_scheme calc
_refine_ls_wR_factor_gt 0.1853
_refine_ls_wR_factor_ref 0.2274
_reflns_Friedel_coverage 0.000
_reflns_number_gt 2964
_reflns_number_total 4622
_reflns_threshold_expression 'I > 2\s(I)'
_cod_data_source_file c6sc01191h2.cif
_cod_data_source_block dm15749
_cod_depositor_comments 'Adding full bibliography for 1543340--1543341.cif.'
_cod_database_code 1543341
_shelxl_version_number 2014-3
_shelx_space_group_comment
;
The symmetry employed for this shelxl refinement is uniquely defined
by the following loop, which should always be used as a source of
symmetry information in preference to the above space-group names.
They are only intended as comments.
;
_shelx_estimated_absorpt_t_max 0.849
_shelx_estimated_absorpt_t_min 0.823
_olex2_refinement_description
;
1. Fixed Uiso
 At 1.2 times of:
  All C(H) groups
 At 1.5 times of:
  All C(H,H,H) groups
2. Others
 Fixed Sof: H15A(0.5) H15B(0.5) H15C(0.5) H19A(0.5) H19B(0.5) H19C(0.5)
3.a Ternary CH refined with riding coordinates:
 C9(H9), C12(H12)
3.b Aromatic/amide H refined with riding coordinates:
 C2(H2), C5(H5), C6(H6), C7(H7), C17(H17)
3.c Idealised Me refined as rotating group:
 C10(H10A,H10B,H10C), C11(H11A,H11B,H11C), C13(H13A,H13B,H13C), C14(H14A,H14B,
 H14C), C15(H15A,H15B,H15C), C19(H19A,H19B,H19C)
;
_olex2_submission_special_instructions 'No special instructions were received'

loop_
_space_group_symop_operation_xyz
'x, y, z'
'x+1/2, -y+1/2, -z+1/2'
'-x, y+1/2, -z'
'-x+1/2, -y, z+1/2'
'-x, -y, -z'
'-x-1/2, y-1/2, z-1/2'
'x, -y-1/2, z'
'x-1/2, y, -z-1/2'

loop_
_atom_site_label
_atom_site_type_symbol
_atom_site_fract_x
_atom_site_fract_y
_atom_site_fract_z
_atom_site_U_iso_or_equiv
_atom_site_adp_type
_atom_site_occupancy
_atom_site_site_symmetry_order
_atom_site_calc_flag
_atom_site_refinement_flags_posn
_atom_site_refinement_flags_adp
_atom_site_refinement_flags_occupancy
_atom_site_disorder_assembly
_atom_site_disorder_group
Ni1 Ni 0.01338(3) 0.7500 0.03181(6) 0.02452(19) Uani 1 2 d S T P . .
O1 O 0.01285(17) 0.7500 -0.1510(4) 0.0320(7) Uani 1 2 d S T P . .
O2 O 0.12882(19) 0.7500 0.0452(3) 0.0320(7) Uani 1 2 d S T P . .
N1 N -0.14588(12) 0.81135(12) 0.1177(2) 0.0222(5) Uani 1 1 d . . . . .
C1 C -0.0971(2) 0.7500 0.0876(4) 0.0246(8) Uani 1 2 d S T P . .
C2 C -0.22171(16) 0.78866(15) 0.1645(3) 0.0267(6) Uani 1 1 d . . . . .
H2 H -0.2641 0.8208 0.1906 0.032 Uiso 1 1 calc R . . . .
C3 C -0.12108(16) 0.89128(14) 0.1062(3) 0.0225(6) Uani 1 1 d . . . . .
C4 C -0.14842(16) 0.93266(16) 0.0019(3) 0.0267(6) Uani 1 1 d . . . . .
C5 C -0.12679(19) 1.01054(16) -0.0051(3) 0.0305(7) Uani 1 1 d . . . . .
H5 H -0.1447 1.0400 -0.0729 0.037 Uiso 1 1 calc R . . . .
C6 C -0.07922(18) 1.04449(16) 0.0871(4) 0.0316(7) Uani 1 1 d . . . . .
H6 H -0.0650 1.0963 0.0804 0.038 Uiso 1 1 calc R . . . .
C7 C -0.05263(17) 1.00189(15) 0.1892(3) 0.0290(6) Uani 1 1 d . . . . .
H7 H -0.0208 1.0256 0.2507 0.035 Uiso 1 1 calc R . . . .
C8 C -0.07287(16) 0.92344(15) 0.2016(3) 0.0264(6) Uani 1 1 d . . . . .
C9 C -0.04192(18) 0.87734(16) 0.3134(3) 0.0289(6) Uani 1 1 d . . . . .
H9 H -0.0642 0.8250 0.3060 0.035 Uiso 1 1 calc R . . . .
C10 C -0.0727(2) 0.9110(2) 0.4378(4) 0.0401(8) Uani 1 1 d . . . . .
H10A H -0.0535 0.9631 0.4464 0.060 Uiso 1 1 calc GR . . . .
H10B H -0.0523 0.8804 0.5062 0.060 Uiso 1 1 calc GR . . . .
H10C H -0.1316 0.9105 0.4387 0.060 Uiso 1 1 calc GR . . . .
C11 C 0.05152(19) 0.8708(2) 0.3125(4) 0.0392(8) Uani 1 1 d . . . . .
H11A H 0.0695 0.8526 0.2318 0.059 Uiso 1 1 calc GR . . . .
H11B H 0.0687 0.8351 0.3763 0.059 Uiso 1 1 calc GR . . . .
H11C H 0.0752 0.9206 0.3288 0.059 Uiso 1 1 calc GR . . . .
C12 C -0.19824(18) 0.89515(17) -0.1032(3) 0.0302(6) Uani 1 1 d . . . . .
H12 H -0.2087 0.8415 -0.0785 0.036 Uiso 1 1 calc R . . . .
C13 C -0.2808(2) 0.9338(3) -0.1213(5) 0.0586(12) Uani 1 1 d . . . . .
H13A H -0.3103 0.9336 -0.0433 0.088 Uiso 1 1 calc GR . . . .
H13B H -0.3117 0.9062 -0.1836 0.088 Uiso 1 1 calc GR . . . .
H13C H -0.2727 0.9861 -0.1486 0.088 Uiso 1 1 calc GR . . . .
C14 C -0.1503(2) 0.8933(3) -0.2259(4) 0.0538(10) Uani 1 1 d . . . . .
H14A H -0.1400 0.9452 -0.2535 0.081 Uiso 1 1 calc GR . . . .
H14B H -0.1816 0.8664 -0.2886 0.081 Uiso 1 1 calc GR . . . .
H14C H -0.0990 0.8672 -0.2129 0.081 Uiso 1 1 calc GR . . . .
C15 C 0.0662(3) 0.7500 -0.3570(6) 0.0575(16) Uani 1 2 d S T P . .
H15A H 0.0163 0.7768 -0.3773 0.086 Uiso 0.5 1 calc GR . . A -1
H15B H 0.0629 0.6977 -0.3867 0.086 Uiso 0.5 1 calc GR . . A -1
H15C H 0.1117 0.7755 -0.3966 0.086 Uiso 0.5 1 calc GR . . A -1
C16 C 0.0781(3) 0.7500 -0.2183(5) 0.0304(9) Uani 1 2 d S T P . .
C17 C 0.1588(2) 0.7500 -0.1702(4) 0.0274(8) Uani 1 2 d S T P . .
H17 H 0.2016 0.7500 -0.2280 0.033 Uiso 1 2 calc RS T P . .
C18 C 0.1797(2) 0.7500 -0.0429(4) 0.0282(9) Uani 1 2 d S T P . .
C19 C 0.2692(3) 0.7500 -0.0063(6) 0.0472(13) Uani 1 2 d S T P . .
H19A H 0.2851 0.6989 0.0192 0.071 Uiso 0.5 1 calc GR . . B -1
H19B H 0.2776 0.7853 0.0621 0.071 Uiso 0.5 1 calc GR . . B -1
H19C H 0.3018 0.7658 -0.0769 0.071 Uiso 0.5 1 calc GR . . B -1

loop_
_atom_site_aniso_label
_atom_site_aniso_U_11
_atom_site_aniso_U_22
_atom_site_aniso_U_33
_atom_site_aniso_U_23
_atom_site_aniso_U_13
_atom_site_aniso_U_12
Ni1 0.0177(3) 0.0219(3) 0.0339(4) 0.000 0.0030(2) 0.000
O1 0.0238(14) 0.0334(15) 0.039(2) 0.000 -0.0028(13) 0.000
O2 0.0219(14) 0.0463(18) 0.0279(18) 0.000 0.0047(12) 0.000
N1 0.0173(10) 0.0176(10) 0.0318(14) -0.0006(9) 0.0020(9) 0.0008(7)
C1 0.0148(16) 0.0193(16) 0.039(2) 0.000 0.0016(16) 0.000
C2 0.0163(12) 0.0264(13) 0.0373(18) -0.0020(12) 0.0041(11) 0.0015(9)
C3 0.0206(11) 0.0154(11) 0.0315(16) 0.0016(10) 0.0033(11) 0.0026(9)
C4 0.0223(13) 0.0229(12) 0.0349(17) 0.0000(11) 0.0002(11) 0.0049(10)
C5 0.0310(14) 0.0223(13) 0.0381(19) 0.0053(12) 0.0041(12) 0.0066(11)
C6 0.0330(15) 0.0177(12) 0.044(2) -0.0021(12) 0.0080(13) 0.0020(10)
C7 0.0299(14) 0.0208(12) 0.0364(18) -0.0069(12) 0.0027(13) -0.0012(10)
C8 0.0225(12) 0.0197(12) 0.0370(18) -0.0008(11) 0.0035(11) 0.0015(9)
C9 0.0300(14) 0.0255(13) 0.0311(17) -0.0012(12) -0.0044(12) -0.0007(11)
C10 0.0449(19) 0.0378(17) 0.038(2) 0.0005(14) -0.0018(15) 0.0040(15)
C11 0.0338(17) 0.0467(18) 0.037(2) 0.0048(15) -0.0026(14) 0.0085(14)
C12 0.0283(14) 0.0283(13) 0.0340(18) 0.0040(12) -0.0050(12) 0.0027(11)
C13 0.041(2) 0.064(2) 0.071(3) -0.004(2) -0.019(2) 0.0143(18)
C14 0.053(2) 0.065(2) 0.044(2) -0.015(2) 0.0040(18) -0.0175(18)
C15 0.039(3) 0.098(5) 0.036(3) 0.000 -0.004(2) 0.000
C16 0.031(2) 0.030(2) 0.031(2) 0.000 -0.0020(17) 0.000
C17 0.0247(18) 0.0295(19) 0.028(2) 0.000 0.0054(16) 0.000
C18 0.0201(18) 0.0287(19) 0.036(3) 0.000 0.0048(16) 0.000
C19 0.019(2) 0.072(4) 0.050(3) 0.000 0.005(2) 0.000

loop_
_atom_type_symbol
_atom_type_description
_atom_type_scat_dispersion_real
_atom_type_scat_dispersion_imag
_atom_type_scat_source
C C 0.0033 0.0016 'International Tables Vol C Tables 4.2.6.8 and 6.1.1.4'
H H 0.0000 0.0000 'International Tables Vol C Tables 4.2.6.8 and 6.1.1.4'
N N 0.0061 0.0033 'International Tables Vol C Tables 4.2.6.8 and 6.1.1.4'
Ni Ni 0.3393 1.1124 'International Tables Vol C Tables 4.2.6.8 and 6.1.1.4'
O O 0.0106 0.0060 'International Tables Vol C Tables 4.2.6.8 and 6.1.1.4'

loop_
_geom_angle_atom_site_label_1
_geom_angle_atom_site_label_2
_geom_angle_atom_site_label_3
_geom_angle
_geom_angle_site_symmetry_1
O2 Ni1 O1 94.58(13) .
O2 Ni1 C1 157.43(18) .
C1 Ni1 O1 107.99(17) .
C16 O1 Ni1 123.7(3) .
C18 O2 Ni1 127.2(3) .
C1 N1 C2 112.5(2) .
C1 N1 C3 124.2(2) .
C2 N1 C3 123.3(2) .
N1 C1 Ni1 128.80(15) 7_575
N1 C1 Ni1 128.79(15) .
N1 C1 N1 102.2(3) 7_575
N1 C2 H2 126.8 .
C2 C2 N1 106.43(14) 7_575
C2 C2 H2 126.8 7_575
C4 C3 N1 118.0(3) .
C4 C3 C8 123.5(2) .
C8 C3 N1 118.4(3) .
C3 C4 C5 117.3(3) .
C3 C4 C12 122.3(3) .
C5 C4 C12 120.4(3) .
C4 C5 H5 119.5 .
C6 C5 C4 121.0(3) .
C6 C5 H5 119.5 .
C5 C6 H6 119.8 .
C5 C6 C7 120.5(3) .
C7 C6 H6 119.8 .
C6 C7 H7 119.5 .
C6 C7 C8 121.0(3) .
C8 C7 H7 119.5 .
C3 C8 C7 116.7(3) .
C3 C8 C9 123.1(2) .
C7 C8 C9 120.2(3) .
C8 C9 H9 107.5 .
C8 C9 C10 111.6(2) .
C8 C9 C11 111.4(3) .
C10 C9 H9 107.5 .
C11 C9 H9 107.5 .
C11 C9 C10 111.1(3) .
C9 C10 H10A 109.5 .
C9 C10 H10B 109.5 .
C9 C10 H10C 109.5 .
H10A C10 H10B 109.5 .
H10A C10 H10C 109.5 .
H10B C10 H10C 109.5 .
C9 C11 H11A 109.5 .
C9 C11 H11B 109.5 .
C9 C11 H11C 109.5 .
H11A C11 H11B 109.5 .
H11A C11 H11C 109.5 .
H11B C11 H11C 109.5 .
C4 C12 H12 107.4 .
C13 C12 C4 112.2(3) .
C13 C12 H12 107.4 .
C13 C12 C14 110.8(3) .
C14 C12 C4 111.4(3) .
C14 C12 H12 107.4 .
C12 C13 H13A 109.5 .
C12 C13 H13B 109.5 .
C12 C13 H13C 109.5 .
H13A C13 H13B 109.5 .
H13A C13 H13C 109.5 .
H13B C13 H13C 109.5 .
C12 C14 H14A 109.5 .
C12 C14 H14B 109.5 .
C12 C14 H14C 109.5 .
H14A C14 H14B 109.5 .
H14A C14 H14C 109.5 .
H14B C14 H14C 109.5 .
H15A C15 H15B 109.5 .
H15A C15 H15C 109.5 .
H15B C15 H15C 109.5 .
C16 C15 H15A 109.5 .
C16 C15 H15B 109.5 .
C16 C15 H15C 109.5 .
O1 C16 C15 116.4(4) .
O1 C16 C17 124.8(4) .
C17 C16 C15 118.8(4) .
C16 C17 H17 117.3 .
C18 C17 C16 125.3(4) .
C18 C17 H17 117.3 .
O2 C18 C17 124.4(4) .
O2 C18 C19 116.6(4) .
C17 C18 C19 119.0(4) .
C18 C19 H19A 109.5 .
C18 C19 H19B 109.5 .
C18 C19 H19C 109.5 .
H19A C19 H19B 109.5 .
H19A C19 H19C 109.5 .
H19B C19 H19C 109.5 .

loop_
_geom_bond_atom_site_label_1
_geom_bond_atom_site_label_2
_geom_bond_distance
_geom_bond_site_symmetry_2
Ni1 O1 1.946(4) .
Ni1 O2 1.887(3) .
Ni1 C1 1.896(4) .
O1 C16 1.282(5) .
O2 C18 1.251(5) .
N1 C1 1.365(3) .
N1 C2 1.389(3) .
N1 C3 1.447(3) .
C1 N1 1.365(3) 7_575
C2 C2 1.339(5) 7_575
C2 H2 0.9300 .
C3 C4 1.394(4) .
C3 C8 1.399(4) .
C4 C5 1.396(4) .
C4 C12 1.527(4) .
C5 H5 0.9300 .
C5 C6 1.382(5) .
C6 H6 0.9300 .
C6 C7 1.383(5) .
C7 H7 0.9300 .
C7 C8 1.404(4) .
C8 C9 1.519(4) .
C9 H9 0.9800 .
C9 C10 1.530(5) .
C9 C11 1.527(4) .
C10 H10A 0.9600 .
C10 H10B 0.9600 .
C10 H10C 0.9600 .
C11 H11A 0.9600 .
C11 H11B 0.9600 .
C11 H11C 0.9600 .
C12 H12 0.9800 .
C12 C13 1.516(4) .
C12 C14 1.522(6) .
C13 H13A 0.9600 .
C13 H13B 0.9600 .
C13 H13C 0.9600 .
C14 H14A 0.9600 .
C14 H14B 0.9600 .
C14 H14C 0.9600 .
C15 H15A 0.9600 .
C15 H15B 0.9600 .
C15 H15C 0.9600 .
C15 C16 1.490(8) .
C16 C17 1.411(6) .
C17 H17 0.9300 .
C17 C18 1.397(6) .
C18 C19 1.509(6) .
C19 H19A 0.9600 .
C19 H19B 0.9600 .
C19 H19C 0.9600 .

loop_
_geom_torsion_atom_site_label_1
_geom_torsion_atom_site_label_2
_geom_torsion_atom_site_label_3
_geom_torsion_atom_site_label_4
_geom_torsion
_geom_torsion_site_symmetry_4
Ni1 O1 C16 C15 180.000(0) .
Ni1 O1 C16 C17 0.000(0) .
Ni1 O2 C18 C17 0.0 .
Ni1 O2 C18 C19 180.0 .
O1 Ni1 O2 C18 0.0 .
O1 Ni1 C1 N1 -93.0(4) .
O1 Ni1 C1 N1 93.0(4) 7_575
O1 C16 C17 C18 0.000(0) .
O2 Ni1 C1 N1 87.0(4) .
O2 Ni1 C1 N1 -87.0(4) 7_575
N1 C3 C4 C5 177.4(2) .
N1 C3 C4 C12 -4.1(4) .
N1 C3 C8 C7 -177.7(2) .
N1 C3 C8 C9 3.1(4) .
C1 Ni1 O2 C18 180.000(0) .
C1 N1 C2 C2 0.0(3) 7_575
C1 N1 C3 C4 100.7(4) .
C1 N1 C3 C8 -81.0(4) .
C2 N1 C1 Ni1 -175.2(3) .
C2 N1 C1 N1 0.0(5) 7_575
C2 N1 C3 C4 -81.3(4) .
C2 N1 C3 C8 97.1(3) .
C3 N1 C1 Ni1 3.0(6) .
C3 N1 C1 N1 178.22(19) 7_575
C3 N1 C2 C2 -178.2(2) 7_575
C3 C4 C5 C6 0.9(4) .
C3 C4 C12 C13 121.7(3) .
C3 C4 C12 C14 -113.5(4) .
C3 C8 C9 C10 -120.4(3) .
C3 C8 C9 C11 114.8(3) .
C4 C3 C8 C7 0.5(4) .
C4 C3 C8 C9 -178.7(3) .
C4 C5 C6 C7 -0.6(5) .
C5 C4 C12 C13 -59.9(4) .
C5 C4 C12 C14 65.0(4) .
C5 C6 C7 C8 0.3(5) .
C6 C7 C8 C3 -0.2(4) .
C6 C7 C8 C9 179.0(3) .
C7 C8 C9 C10 60.5(4) .
C7 C8 C9 C11 -64.4(3) .
C8 C3 C4 C5 -0.9(4) .
C8 C3 C4 C12 177.6(3) .
C12 C4 C5 C6 -177.6(3) .
C15 C16 C17 C18 180.000(0) .
C16 C17 C18 O2 0.000(0) .
C16 C17 C18 C19 180.000(0) .
